data_7202389
loop_
_publ_author_name
'Polito, Marco'
'D'Oria, Emiliana'
'Maini, Lucia'
'Karamertzanis, Panagiotis G.'
'Grepioni, Fabrizia'
'Braga, Dario'
'Price, Sarah L.'

_publ_section_title
;
 The crystal structures of chloro and methyl ortho-benzoic acids and
 their co-crystal: rationalizing similarities and differences
;
_journal_issue 12
_journal_name_full CrystEngComm
_journal_page_first 1848
_journal_paper_doi 10.1039/b811438b
_journal_volume 10
_journal_year 2008
_chemical_formula_sum 'C7 H5 Cl O2'
_chemical_formula_weight 156.56
_chemical_name_systematic
;
?
;
_space_group_IT_number 15
_symmetry_cell_setting monoclinic
_symmetry_space_group_name_Hall '-C 2yc'
_symmetry_space_group_name_H-M 'C 1 2/c 1'
_atom_sites_solution_hydrogens geom
_atom_sites_solution_primary direct
_atom_sites_solution_secondary difmap
_audit_creation_method SHELXL-97
_cell_angle_alpha 90.00
_cell_angle_beta 101.146(11)
_cell_angle_gamma 90.00
_cell_formula_units_Z 8
_cell_length_a 14.6382(16)
_cell_length_b 3.8142(6)
_cell_length_c 23.812(3)
_cell_measurement_reflns_used 1724
_cell_measurement_temperature 150(2)
_cell_measurement_theta_max 28.7440
_cell_measurement_theta_min 2.6110
_cell_volume 1304.4(3)
_computing_structure_refinement 'SHELXL-97 (Sheldrick, 1997)'
_diffrn_ambient_temperature 150(2)
_diffrn_measured_fraction_theta_full 0.992
_diffrn_measured_fraction_theta_max 0.904
_diffrn_radiation_monochromator graphite
_diffrn_radiation_source 'fine-focus sealed tube'
_diffrn_radiation_type MoK\a
_diffrn_radiation_wavelength 0.71073
_diffrn_reflns_av_R_equivalents 0.0332
_diffrn_reflns_av_sigmaI/netI 0.0395
_diffrn_reflns_limit_h_max 16
_diffrn_reflns_limit_h_min -11
_diffrn_reflns_limit_k_max 4
_diffrn_reflns_limit_k_min -4
_diffrn_reflns_limit_l_max 21
_diffrn_reflns_limit_l_min -28
_diffrn_reflns_number 2978
_diffrn_reflns_theta_full 25.00
_diffrn_reflns_theta_max 25.00
_diffrn_reflns_theta_min 2.84
_exptl_absorpt_coefficient_mu 0.500
_exptl_absorpt_correction_T_max 1.00000
_exptl_absorpt_correction_T_min 0.91630
_exptl_absorpt_correction_type multi-scan
_exptl_crystal_colour colourless
_exptl_crystal_density_diffrn 1.594
_exptl_crystal_density_method 'not measured'
_exptl_crystal_description needle
_exptl_crystal_F_000 640
_exptl_crystal_size_max 0.24
_exptl_crystal_size_mid 0.08
_exptl_crystal_size_min 0.05
_refine_diff_density_max 0.316
_refine_diff_density_min -0.285
_refine_diff_density_rms 0.058
_refine_ls_extinction_coef 0.0071(12)
_refine_ls_extinction_expression Fc^*^=kFc[1+0.001xFc^2^\l^3^/sin(2\q)]^-1/4^
_refine_ls_extinction_method SHELXL
_refine_ls_goodness_of_fit_ref 0.994
_refine_ls_hydrogen_treatment mixed
_refine_ls_matrix_type full
_refine_ls_number_parameters 96
_refine_ls_number_reflns 1146
_refine_ls_number_restraints 0
_refine_ls_restrained_S_all 0.994
_refine_ls_R_factor_all 0.0588
_refine_ls_R_factor_gt 0.0455
_refine_ls_shift/su_max 0.091
_refine_ls_shift/su_mean 0.012
_refine_ls_structure_factor_coef Fsqd
_refine_ls_weighting_details 'calc w=1/[\s^2^(Fo^2^)+(0.0813P)^2^+0.0000P] where P=(Fo^2^+2Fc^2^)/3'
_refine_ls_weighting_scheme calc
_refine_ls_wR_factor_gt 0.1116
_refine_ls_wR_factor_ref 0.1185
_reflns_number_gt 955
_reflns_number_total 1146
_reflns_threshold_expression >2sigma(I)
_cod_data_source_file b811438b.txt
_cod_data_source_block o-clbz-150k
_cod_depositor_comments
;
The following automatic conversions were performed:
'_symmetry_cell_setting' value 'Monoclinic' changed to 'monoclinic'
according to '/home/saulius/struct/CIF-dictionaries/cif_core.dic'
dictionary named 'cif_core.dic' version 2.4.1 from 2010-06-29.

Automatic conversion script
Id: cif_fix_enum 1527 2010-12-29 10:47:43Z saulius 
;
_cod_original_sg_symbol_H-M C2/c
_cod_database_code 7202389

loop_
_symmetry_equiv_pos_as_xyz
'x, y, z'
'-x, y, -z+1/2'
'x+1/2, y+1/2, z'
'-x+1/2, y+1/2, -z+1/2'
'-x, -y, -z'
'x, -y, z-1/2'
'-x+1/2, -y+1/2, -z'
'x+1/2, -y+1/2, z-1/2'

loop_
_atom_site_label
_atom_site_type_symbol
_atom_site_fract_x
_atom_site_fract_y
_atom_site_fract_z
_atom_site_U_iso_or_equiv
_atom_site_adp_type
_atom_site_occupancy
_atom_site_symmetry_multiplicity
_atom_site_calc_flag
_atom_site_refinement_flags
_atom_site_disorder_assembly
_atom_site_disorder_group
Cl1 Cl 0.10159(5) 0.0735(2) 0.67822(3) 0.0286(3) Uani 1 1 d . . .
C1 C 0.19782(17) 0.3210(7) 0.59733(10) 0.0184(6) Uani 1 1 d . . .
C2 C 0.20105(18) 0.1699(7) 0.65103(11) 0.0200(6) Uani 1 1 d . . .
C3 C 0.28529(18) 0.0915(8) 0.68615(11) 0.0237(7) Uani 1 1 d . . .
H3 H 0.2866 -0.0083 0.7219 0.028 Uiso 1 1 calc R . .
C4 C 0.36759(19) 0.1616(8) 0.66805(11) 0.0269(7) Uani 1 1 d . . .
H4 H 0.4241 0.1058 0.6916 0.032 Uiso 1 1 calc R . .
C5 C 0.36650(18) 0.3143(8) 0.61518(11) 0.0256(7) Uani 1 1 d . . .
H5 H 0.4219 0.3633 0.6032 0.031 Uiso 1 1 calc R . .
C6 C 0.28215(18) 0.3928(7) 0.58055(11) 0.0214(6) Uani 1 1 d . . .
H6 H 0.2814 0.4962 0.5451 0.026 Uiso 1 1 calc R . .
C7 C 0.10958(18) 0.4012(7) 0.55617(11) 0.0205(6) Uani 1 1 d . . .
O1 O 0.12209(14) 0.6027(6) 0.51375(8) 0.0288(6) Uani 1 1 d . . .
H100 H 0.073(3) 0.622(11) 0.4924(16) 0.067(14) Uiso 1 1 d . . .
O2 O 0.03352(12) 0.2844(6) 0.56032(7) 0.0314(6) Uani 1 1 d . . .

loop_
_atom_site_aniso_label
_atom_site_aniso_U_11
_atom_site_aniso_U_22
_atom_site_aniso_U_33
_atom_site_aniso_U_23
_atom_site_aniso_U_13
_atom_site_aniso_U_12
Cl1 0.0200(4) 0.0444(5) 0.0205(4) 0.0071(3) 0.0017(3) -0.0053(3)
O1 0.0177(11) 0.0456(14) 0.0203(10) 0.0121(9) -0.0034(9) -0.0038(9)
O2 0.0172(11) 0.0495(14) 0.0250(11) 0.0134(10) -0.0020(8) -0.0035(10)
C6 0.0219(14) 0.0244(15) 0.0172(14) -0.0006(11) 0.0024(11) -0.0020(12)
C3 0.0230(14) 0.0292(16) 0.0162(13) 0.0028(11) -0.0032(11) -0.0008(12)
C1 0.0180(14) 0.0211(14) 0.0150(13) -0.0026(11) 0.0005(10) -0.0005(11)
C2 0.0172(13) 0.0208(14) 0.0214(13) -0.0026(11) 0.0023(10) -0.0011(11)
C7 0.0187(14) 0.0257(16) 0.0164(13) -0.0011(11) 0.0016(11) 0.0003(12)
C5 0.0168(14) 0.0343(17) 0.0255(15) -0.0052(13) 0.0034(11) -0.0013(12)
C4 0.0191(14) 0.0318(17) 0.0253(15) -0.0027(13) -0.0064(11) 0.0030(13)

loop_
_atom_type_symbol
_atom_type_description
_atom_type_scat_dispersion_real
_atom_type_scat_dispersion_imag
_atom_type_scat_source
C C 0.0033 0.0016 'International Tables Vol C Tables 4.2.6.8 and 6.1.1.4'
H H 0.0000 0.0000 'International Tables Vol C Tables 4.2.6.8 and 6.1.1.4'
O O 0.0106 0.0060 'International Tables Vol C Tables 4.2.6.8 and 6.1.1.4'
Cl Cl 0.1484 0.1585 'International Tables Vol C Tables 4.2.6.8 and 6.1.1.4'

loop_
_geom_angle_atom_site_label_1
_geom_angle_atom_site_label_2
_geom_angle_atom_site_label_3
_geom_angle
_geom_angle_site_symmetry_1
_geom_angle_site_symmetry_3
_geom_angle_publ_flag
C5 C6 C1 121.7(2) . . ?
C4 C3 C2 119.9(2) . . ?
C2 C1 C6 117.9(2) . . ?
C2 C1 C7 123.9(2) . . ?
C6 C1 C7 118.2(2) . . ?
C3 C2 C1 120.8(2) . . ?
C3 C2 Cl1 116.2(2) . . ?
C1 C2 Cl1 123.0(2) . . ?
O2 C7 O1 122.8(2) . . ?
O2 C7 C1 124.0(2) . . ?
O1 C7 C1 113.2(2) . . ?
C6 C5 C4 119.1(2) . . ?
C3 C4 C5 120.5(2) . . ?

loop_
_geom_bond_atom_site_label_1
_geom_bond_atom_site_label_2
_geom_bond_distance
_geom_bond_site_symmetry_2
_geom_bond_publ_flag
Cl1 C2 1.743(3) . ?
O1 C7 1.310(3) . ?
O2 C7 1.221(3) . ?
C6 C5 1.379(4) . ?
C6 C1 1.396(4) . ?
C3 C4 1.382(4) . ?
C3 C2 1.382(4) . ?
C1 C2 1.395(4) . ?
C1 C7 1.494(3) . ?
C5 C4 1.384(4) . ?

loop_
_cod_related_entry_id
_cod_related_entry_database
_cod_related_entry_code
1 ChemSpider 8071
